data_7112751
loop_
_publ_author_name
'Brianna C. Hughes'
'Zheng Lu'
'David M. Jenkins'

_publ_section_title
;
 The final unadorned tris(azolyl)borate: finishing what Trofimenko started
 in 1966
;
_journal_name_full Chem.Commun.
_journal_page_first 5273
_journal_paper_doi 10.1039/C3CC47151A
_journal_volume 50
_journal_year 2014
_chemical_formula_sum 'C12 H14 B2 Cd N18'
_chemical_formula_weight 544.43
_chemical_name_systematic
;
 ?
;
_space_group_IT_number 15
_symmetry_cell_setting monoclinic
_symmetry_space_group_name_Hall '-C 2yc'
_symmetry_space_group_name_H-M 'C 1 2/c 1'
_atom_sites_solution_hydrogens geom
_atom_sites_solution_primary direct
_atom_sites_solution_secondary difmap
_audit_creation_method SHELXL-97
_cell_angle_alpha 90.00
_cell_angle_beta 109.5660(10)
_cell_angle_gamma 90.00
_cell_formula_units_Z 4
_cell_length_a 11.1072(8)
_cell_length_b 13.4631(9)
_cell_length_c 15.5981(11)
_cell_measurement_temperature 100(2)
_cell_volume 2197.8(3)
_computing_structure_refinement 'SHELXL-97 (Sheldrick, 1997)'
_diffrn_ambient_temperature 100(2)
_diffrn_measured_fraction_theta_full 0.957
_diffrn_measured_fraction_theta_max 0.957
_diffrn_measurement_device_type 'Bruker APEX II CCD detector'
_diffrn_measurement_method '\w scan'
_diffrn_radiation_monochromator graphite
_diffrn_radiation_source 'fine-focus sealed tube'
_diffrn_radiation_type MoK\a
_diffrn_radiation_wavelength 0.71073
_diffrn_reflns_av_R_equivalents 0.0258
_diffrn_reflns_av_sigmaI/netI 0.0211
_diffrn_reflns_limit_h_max 14
_diffrn_reflns_limit_h_min -14
_diffrn_reflns_limit_k_max 17
_diffrn_reflns_limit_k_min -18
_diffrn_reflns_limit_l_max 20
_diffrn_reflns_limit_l_min -20
_diffrn_reflns_number 12707
_diffrn_reflns_theta_full 28.51
_diffrn_reflns_theta_max 28.51
_diffrn_reflns_theta_min 2.46
_exptl_absorpt_coefficient_mu 1.036
_exptl_absorpt_correction_T_max 0.9796
_exptl_absorpt_correction_T_min 0.9500
_exptl_absorpt_correction_type multi-scan
_exptl_absorpt_process_details SADABS
_exptl_crystal_colour clourless
_exptl_crystal_density_diffrn 1.645
_exptl_crystal_density_method 'not measured'
_exptl_crystal_description rod
_exptl_crystal_F_000 1080
_exptl_crystal_size_max 0.05
_exptl_crystal_size_mid 0.02
_exptl_crystal_size_min 0.02
_refine_diff_density_max 0.396
_refine_diff_density_min -0.311
_refine_diff_density_rms 0.067
_refine_ls_extinction_method none
_refine_ls_goodness_of_fit_ref 1.045
_refine_ls_hydrogen_treatment mixed
_refine_ls_matrix_type full
_refine_ls_number_parameters 155
_refine_ls_number_reflns 2674
_refine_ls_number_restraints 0
_refine_ls_restrained_S_all 1.045
_refine_ls_R_factor_all 0.0268
_refine_ls_R_factor_gt 0.0204
_refine_ls_shift/su_max 0.000
_refine_ls_shift/su_mean 0.000
_refine_ls_structure_factor_coef Fsqd
_refine_ls_weighting_details 'calc w=1/[\s^2^(Fo^2^)+(0.0235P)^2^+2.7910P] where P=(Fo^2^+2Fc^2^)/3'
_refine_ls_weighting_scheme calc
_refine_ls_wR_factor_gt 0.0483
_refine_ls_wR_factor_ref 0.0512
_reflns_number_gt 2270
_reflns_number_total 2674
_reflns_threshold_expression >2sigma(I)
_cod_data_source_file c3cc47151a.txt
_cod_data_source_block Cd
_cod_original_sg_symbol_H-M 'C 2/c'
_cod_database_code 7112751

loop_
_symmetry_equiv_pos_as_xyz
'x, y, z'
'-x, y, -z+1/2'
'x+1/2, y+1/2, z'
'-x+1/2, y+1/2, -z+1/2'
'-x, -y, -z'
'x, -y, z-1/2'
'-x+1/2, -y+1/2, -z'
'x+1/2, -y+1/2, z-1/2'

loop_
_atom_site_label
_atom_site_type_symbol
_atom_site_fract_x
_atom_site_fract_y
_atom_site_fract_z
_atom_site_U_iso_or_equiv
_atom_site_adp_type
_atom_site_occupancy
_atom_site_symmetry_multiplicity
_atom_site_calc_flag
_atom_site_refinement_flags
Cd1 Cd 0.2500 0.2500 0.5000 0.01128(6) Uani 1 2 d S
N3 N 0.04508(13) 0.20191(11) 0.49459(10) 0.0149(3) Uani 1 1 d .
N1 N 0.34108(14) 0.10585(11) 0.58104(10) 0.0161(3) Uani 1 1 d .
N2 N 0.22466(14) 0.15712(11) 0.36722(9) 0.0150(3) Uani 1 1 d .
B1 B -0.27568(18) 0.13816(14) 0.34846(12) 0.0127(4) Uani 1 1 d .
N4 N -0.15027(13) 0.16024(10) 0.42851(9) 0.0128(3) Uani 1 1 d .
N5 N 0.24099(13) 0.11921(10) 0.23810(9) 0.0121(3) Uani 1 1 d .
N8 N 0.26715(13) 0.18964(11) 0.30273(9) 0.0142(3) Uani 1 1 d .
N6 N 0.33534(13) -0.04448(11) 0.62538(9) 0.0129(3) Uani 1 1 d .
N9 N -0.04182(13) 0.18535(11) 0.41418(10) 0.0152(3) Uani 1 1 d .
N7 N 0.26542(14) 0.03799(11) 0.59611(10) 0.0158(3) Uani 1 1 d .
C6 C -0.13193(16) 0.16127(13) 0.51869(11) 0.0159(3) Uani 1 1 d .
H6 H -0.1933 0.1467 0.5471 0.019 Uiso 1 1 calc R
C5 C -0.00732(16) 0.18759(13) 0.56061(11) 0.0157(3) Uani 1 1 d .
H5 H 0.0349 0.1946 0.6243 0.019 Uiso 1 1 calc R
C3 C 0.17133(17) 0.06633(13) 0.34397(12) 0.0179(4) Uani 1 1 d .
H3 H 0.1335 0.0269 0.3786 0.021 Uiso 1 1 calc R
C4 C 0.18161(17) 0.04162(13) 0.26174(12) 0.0177(4) Uani 1 1 d .
H4 H 0.1530 -0.0177 0.2282 0.021 Uiso 1 1 calc R
C2 C 0.45968(18) 0.06698(15) 0.60048(15) 0.0273(4) Uani 1 1 d .
H2 H 0.5323 0.1004 0.5955 0.033 Uiso 1 1 calc R
C1 C 0.45650(17) -0.02856(15) 0.62846(14) 0.0243(4) Uani 1 1 d .
H1 H 0.5254 -0.0744 0.6464 0.029 Uiso 1 1 calc R
H1B H -0.3444(18) 0.1986(15) 0.3362(13) 0.012(5) Uiso 1 1 d .

loop_
_atom_site_aniso_label
_atom_site_aniso_U_11
_atom_site_aniso_U_22
_atom_site_aniso_U_33
_atom_site_aniso_U_23
_atom_site_aniso_U_13
_atom_site_aniso_U_12
Cd1 0.01152(9) 0.01333(9) 0.00928(9) -0.00052(6) 0.00387(6) -0.00164(6)
N3 0.0134(7) 0.0170(7) 0.0135(7) -0.0004(6) 0.0035(6) -0.0020(6)
N1 0.0154(7) 0.0178(7) 0.0148(7) 0.0016(6) 0.0045(6) -0.0023(6)
N2 0.0153(7) 0.0184(7) 0.0113(7) -0.0007(5) 0.0044(5) 0.0005(6)
B1 0.0120(9) 0.0148(9) 0.0113(9) 0.0008(7) 0.0039(7) -0.0006(7)
N4 0.0124(7) 0.0132(7) 0.0133(7) 0.0000(5) 0.0050(5) -0.0007(5)
N5 0.0108(6) 0.0137(7) 0.0109(7) -0.0023(5) 0.0024(5) -0.0001(5)
N8 0.0151(7) 0.0156(7) 0.0110(7) -0.0026(5) 0.0032(5) 0.0002(6)
N6 0.0109(7) 0.0159(7) 0.0109(6) 0.0025(5) 0.0024(5) 0.0011(5)
N9 0.0130(7) 0.0183(7) 0.0148(7) -0.0004(6) 0.0055(6) -0.0031(6)
N7 0.0161(7) 0.0142(7) 0.0178(7) 0.0023(6) 0.0064(6) 0.0005(6)
C6 0.0162(8) 0.0192(9) 0.0135(8) 0.0003(6) 0.0064(7) -0.0019(7)
C5 0.0166(8) 0.0181(8) 0.0122(8) -0.0007(6) 0.0044(7) -0.0018(7)
C3 0.0219(9) 0.0180(9) 0.0155(8) -0.0001(7) 0.0085(7) -0.0021(7)
C4 0.0205(9) 0.0156(8) 0.0186(9) -0.0022(7) 0.0087(7) -0.0037(7)
C2 0.0136(9) 0.0263(10) 0.0413(12) 0.0128(9) 0.0082(8) -0.0015(8)
C1 0.0108(8) 0.0271(10) 0.0333(11) 0.0114(8) 0.0052(8) 0.0017(7)

loop_
_atom_type_symbol
_atom_type_description
_atom_type_scat_dispersion_real
_atom_type_scat_dispersion_imag
_atom_type_scat_source
C C 0.0033 0.0016 'International Tables Vol C Tables 4.2.6.8 and 6.1.1.4'
H H 0.0000 0.0000 'International Tables Vol C Tables 4.2.6.8 and 6.1.1.4'
B B 0.0013 0.0007 'International Tables Vol C Tables 4.2.6.8 and 6.1.1.4'
N N 0.0061 0.0033 'International Tables Vol C Tables 4.2.6.8 and 6.1.1.4'
Cd Cd -0.8075 1.2024 'International Tables Vol C Tables 4.2.6.8 and 6.1.1.4'

loop_
_geom_angle_atom_site_label_1
_geom_angle_atom_site_label_2
_geom_angle_atom_site_label_3
_geom_angle
_geom_angle_site_symmetry_1
_geom_angle_site_symmetry_3
N3 Cd1 N3 180.0 7_556 .
N3 Cd1 N1 88.33(5) 7_556 .
N3 Cd1 N1 91.67(5) . .
N3 Cd1 N1 91.67(5) 7_556 7_556
N3 Cd1 N1 88.33(5) . 7_556
N1 Cd1 N1 180.00(7) . 7_556
N3 Cd1 N2 89.60(5) 7_556 7_556
N3 Cd1 N2 90.40(5) . 7_556
N1 Cd1 N2 93.57(5) . 7_556
N1 Cd1 N2 86.43(5) 7_556 7_556
N3 Cd1 N2 90.40(5) 7_556 .
N3 Cd1 N2 89.60(5) . .
N1 Cd1 N2 86.43(5) . .
N1 Cd1 N2 93.57(5) 7_556 .
N2 Cd1 N2 180.0 7_556 .
N9 N3 C5 109.53(14) . .
N9 N3 Cd1 118.27(10) . .
C5 N3 Cd1 132.19(11) . .
N7 N1 C2 108.87(15) . .
N7 N1 Cd1 118.94(11) . .
C2 N1 Cd1 130.57(12) . .
N8 N2 C3 109.34(14) . .
N8 N2 Cd1 121.74(11) . .
C3 N2 Cd1 128.90(11) . .
N6 B1 N5 110.57(14) 5_556 2
N6 B1 N4 107.00(13) 5_556 .
N5 B1 N4 108.34(13) 2 .
N6 B1 H1B 108.6(10) 5_556 .
N5 B1 H1B 109.6(10) 2 .
N4 B1 H1B 112.6(10) . .
N9 N4 C6 109.90(14) . .
N9 N4 B1 121.83(13) . .
C6 N4 B1 128.24(14) . .
N8 N5 C4 110.10(14) . .
N8 N5 B1 119.01(13) . 2
C4 N5 B1 130.84(14) . 2
N2 N8 N5 107.15(13) . .
N7 N6 C1 109.71(14) . .
N7 N6 B1 121.00(13) . 5_556
C1 N6 B1 129.28(15) . 5_556
N3 N9 N4 107.22(13) . .
N1 N7 N6 107.68(13) . .
N4 C6 C5 106.04(15) . .
N4 C6 H6 127.0 . .
C5 C6 H6 127.0 . .
N3 C5 C6 107.31(15) . .
N3 C5 H5 126.3 . .
C6 C5 H5 126.3 . .
N2 C3 C4 107.74(15) . .
N2 C3 H3 126.1 . .
C4 C3 H3 126.1 . .
N5 C4 C3 105.66(15) . .
N5 C4 H4 127.2 . .
C3 C4 H4 127.2 . .
N1 C2 C1 107.99(16) . .
N1 C2 H2 126.0 . .
C1 C2 H2 126.0 . .
N6 C1 C2 105.75(16) . .
N6 C1 H1 127.1 . .
C2 C1 H1 127.1 . .

loop_
_geom_bond_atom_site_label_1
_geom_bond_atom_site_label_2
_geom_bond_distance
_geom_bond_site_symmetry_2
Cd1 N3 2.3406(14) 7_556
Cd1 N3 2.3406(14) .
Cd1 N1 2.3518(15) .
Cd1 N1 2.3518(15) 7_556
Cd1 N2 2.3542(14) 7_556
Cd1 N2 2.3542(14) .
N3 N9 1.3205(19) .
N3 C5 1.356(2) .
N1 N7 1.315(2) .
N1 C2 1.354(2) .
N2 N8 1.3208(19) .
N2 C3 1.354(2) .
B1 N6 1.542(2) 5_556
B1 N5 1.544(2) 2
B1 N4 1.557(2) .
B1 H1B 1.088(19) .
N4 N9 1.3399(19) .
N4 C6 1.352(2) .
N5 N8 1.3429(19) .
N5 C4 1.351(2) .
N5 B1 1.544(2) 2
N6 N7 1.344(2) .
N6 C1 1.348(2) .
N6 B1 1.542(2) 5_556
C6 C5 1.365(2) .
C6 H6 0.9500 .
C5 H5 0.9500 .
C3 C4 1.366(2) .
C3 H3 0.9500 .
C4 H4 0.9500 .
C2 C1 1.363(3) .
C2 H2 0.9500 .
C1 H1 0.9500 .

loop_
_geom_torsion_atom_site_label_1
_geom_torsion_atom_site_label_2
_geom_torsion_atom_site_label_3
_geom_torsion_atom_site_label_4
_geom_torsion
_geom_torsion_site_symmetry_1
N3 Cd1 N3 N9 19(100) 7_556
N1 Cd1 N3 N9 -117.27(12) .
N1 Cd1 N3 N9 62.73(12) 7_556
N2 Cd1 N3 N9 149.15(13) 7_556
N2 Cd1 N3 N9 -30.85(13) .
N3 Cd1 N3 C5 -160(100) 7_556
N1 Cd1 N3 C5 63.67(16) .
N1 Cd1 N3 C5 -116.33(16) 7_556
N2 Cd1 N3 C5 -29.91(16) 7_556
N2 Cd1 N3 C5 150.09(16) .
N3 Cd1 N1 N7 -175.45(12) 7_556
N3 Cd1 N1 N7 4.55(12) .
N1 Cd1 N1 N7 -161(100) 7_556
N2 Cd1 N1 N7 95.06(12) 7_556
N2 Cd1 N1 N7 -84.94(12) .
N3 Cd1 N1 C2 -11.69(17) 7_556
N3 Cd1 N1 C2 168.31(17) .
N1 Cd1 N1 C2 3(100) 7_556
N2 Cd1 N1 C2 -101.19(17) 7_556
N2 Cd1 N1 C2 78.81(17) .
N3 Cd1 N2 N8 -39.19(12) 7_556
N3 Cd1 N2 N8 140.81(12) .
N1 Cd1 N2 N8 -127.49(12) .
N1 Cd1 N2 N8 52.51(12) 7_556
N2 Cd1 N2 N8 -116(100) 7_556
N3 Cd1 N2 C3 139.08(15) 7_556
N3 Cd1 N2 C3 -40.92(15) .
N1 Cd1 N2 C3 50.78(15) .
N1 Cd1 N2 C3 -129.22(15) 7_556
N2 Cd1 N2 C3 62(100) 7_556
N6 B1 N4 N9 136.18(15) 5_556
N5 B1 N4 N9 16.9(2) 2
N6 B1 N4 C6 -46.2(2) 5_556
N5 B1 N4 C6 -165.47(15) 2
C3 N2 N8 N5 -0.09(18) .
Cd1 N2 N8 N5 178.48(10) .
C4 N5 N8 N2 0.00(18) .
B1 N5 N8 N2 177.85(13) 2
C5 N3 N9 N4 -0.06(19) .
Cd1 N3 N9 N4 -179.31(10) .
C6 N4 N9 N3 0.22(18) .
B1 N4 N9 N3 178.20(14) .
C2 N1 N7 N6 0.10(19) .
Cd1 N1 N7 N6 167.12(10) .
C1 N6 N7 N1 -0.25(19) .
B1 N6 N7 N1 178.55(14) 5_556
N9 N4 C6 C5 -0.29(19) .
B1 N4 C6 C5 -178.10(15) .
N9 N3 C5 C6 -0.1(2) .
Cd1 N3 C5 C6 179.00(12) .
N4 C6 C5 N3 0.2(2) .
N8 N2 C3 C4 0.2(2) .
Cd1 N2 C3 C4 -178.28(12) .
N8 N5 C4 C3 0.10(19) .
B1 N5 C4 C3 -177.43(16) 2
N2 C3 C4 N5 -0.1(2) .
N7 N1 C2 C1 0.1(2) .
Cd1 N1 C2 C1 -164.93(14) .
N7 N6 C1 C2 0.3(2) .
B1 N6 C1 C2 -178.38(17) 5_556
N1 C2 C1 N6 -0.2(2) .
